data_1525272
loop_
_publ_author_name
'Sichevich, O.M.'

_publ_section_title
;
 Ternary intermetallic compound with the La2 Ni3-type structure in the
 system Gd-Co-Ga
;
_journal_name_full
;
Dopovidi Akademii Nauk Ukrains'koi RSR, Seriya B: Geologichni, Khimichni ta 
Biologichni Nauki
;
_journal_page_first 47
_journal_page_last 49
_journal_volume 1984
_journal_year 1984
_chemical_formula_sum 'Co2.94 Ga0.06 Gd2'
_chemical_name_systematic 'Co (Co.97 Ga.03)2 Gd2'
_space_group_IT_number 64
_symmetry_space_group_name_Hall '-C 2ac 2'
_symmetry_space_group_name_H-M 'C m c a'
_cell_angle_alpha 90
_cell_angle_beta 90
_cell_angle_gamma 90
_cell_formula_units_Z 4
_cell_length_a 5.315
_cell_length_b 9.613
_cell_length_c 7.169
_cell_volume 366.286
_citation_journal_id_ASTM DANND6
_cod_data_source_file Sichevich_DANND6_1984_1013.cif
_cod_data_source_block Co2.94Ga0.06Gd2
_cod_original_cell_volume 366.2864
_cod_database_code 1525272

loop_
_symmetry_equiv_pos_as_xyz
x,y,z
-x+1/2,-y,z+1/2
x,-y,-z
-x+1/2,y,-z+1/2
-x,-y,-z
x-1/2,y,-z-1/2
-x,y,z
x-1/2,-y,z-1/2
x+1/2,y+1/2,z
-x+1,-y+1/2,z+1/2
x+1/2,-y+1/2,-z
-x+1,y+1/2,-z+1/2
-x+1/2,-y+1/2,-z
x,y+1/2,-z-1/2
-x+1/2,y+1/2,z
x,-y+1/2,z-1/2

loop_
_atom_site_label
_atom_site_type_symbol
_atom_site_fract_x
_atom_site_fract_y
_atom_site_fract_z
_atom_site_occupancy
_atom_site_U_iso_or_equiv
Co2 Co 0.25 0.424 0.25 0.97 0.0
Ga1 Ga 0.25 0.424 0.25 0.03 0.0
Gd1 Gd 0 0.161 0.089 1 0.0
Co1 Co 0 0 0 1 0.0
